data_4334011
loop_
_publ_author_name
'Yoichi Habata'
'Aya Taniguchi'
'Mari Ikeda'
'Takao Hiraoka'
'Noriko Matsuyama'
'Sakiko Otsuka'
'Shunsuke Kuwahara'

_publ_section_title
;
 Argentivorous Molecules Bearing Two Aromatic Side-Arms: Ag+-\p and CH-\p
 Interactions in the Solid State and in Solution
;
_journal_name_full 'Inorganic Chemistry'
_journal_page_first 2542
_journal_page_last 2549
_journal_paper_doi 10.1021/ic302511e
_journal_volume 52
_journal_year 2013
_chemical_formula_sum 'C36 H40 Cu F6 N4 O8 S2'
_chemical_formula_weight 898.38
_chemical_name_systematic
; 
 ? 
;
_space_group_IT_number 19
_symmetry_cell_setting orthorhombic
_symmetry_space_group_name_Hall 'P 2ac 2ab'
_symmetry_space_group_name_H-M 'P 21 21 21'
_atom_sites_solution_hydrogens geom
_atom_sites_solution_primary direct
_atom_sites_solution_secondary difmap
_audit_creation_method SHELXL-97
_cell_angle_alpha 90.00
_cell_angle_beta 90.00
_cell_angle_gamma 90.00
_cell_formula_units_Z 4
_cell_length_a 9.2895(4)
_cell_length_b 13.2922(6)
_cell_length_c 30.4225(14)
_cell_measurement_temperature 90
_cell_volume 3756.5(3)
_computing_cell_refinement 'Bruker SMART'
_computing_data_collection 'Bruker SMART'
_computing_data_reduction 'Bruker SAINT'
_computing_molecular_graphics 'Bruker SHELXTL'
_computing_publication_material 'Bruker SHELXTL'
_computing_structure_refinement 'SHELXL-97 (Sheldrick, 1997)'
_computing_structure_solution 'SHELXS-97 (Sheldrick, 1990)'
_diffrn_ambient_temperature 90
_diffrn_detector_area_resol_mean 8.366
_diffrn_measured_fraction_theta_full 0.997
_diffrn_measured_fraction_theta_max 0.997
_diffrn_measurement_device_type 'CCD area detector'
_diffrn_measurement_method 'phi and omega scans'
_diffrn_radiation_monochromator graphite
_diffrn_radiation_source 'fine-focus sealed tube'
_diffrn_radiation_type MoK\a
_diffrn_radiation_wavelength 0.71073
_diffrn_reflns_av_R_equivalents 0.0225
_diffrn_reflns_av_sigmaI/netI 0.0387
_diffrn_reflns_limit_h_max 12
_diffrn_reflns_limit_h_min -11
_diffrn_reflns_limit_k_max 12
_diffrn_reflns_limit_k_min -17
_diffrn_reflns_limit_l_max 40
_diffrn_reflns_limit_l_min -38
_diffrn_reflns_number 28070
_diffrn_reflns_theta_full 28.31
_diffrn_reflns_theta_max 28.31
_diffrn_reflns_theta_min 1.34
_exptl_absorpt_coefficient_mu 0.781
_exptl_absorpt_correction_T_max 0.8397
_exptl_absorpt_correction_T_min 0.6483
_exptl_absorpt_correction_type empirical
_exptl_absorpt_process_details 'SADABS, Sheldrick, 1996'
_exptl_crystal_colour blue
_exptl_crystal_density_diffrn 1.588
_exptl_crystal_description block
_exptl_crystal_F_000 1852
_exptl_crystal_size_max 0.61
_exptl_crystal_size_mid 0.25
_exptl_crystal_size_min 0.23
_refine_diff_density_max 1.740
_refine_diff_density_min -0.668
_refine_diff_density_rms 0.095
_refine_ls_abs_structure_details 'Flack H D (1983), Acta Cryst. A39, 876-881'
_refine_ls_abs_structure_Flack 0.008(10)
_refine_ls_extinction_method none
_refine_ls_goodness_of_fit_ref 1.035
_refine_ls_hydrogen_treatment mixed
_refine_ls_matrix_type full
_refine_ls_number_parameters 522
_refine_ls_number_reflns 9330
_refine_ls_number_restraints 0
_refine_ls_restrained_S_all 1.035
_refine_ls_R_factor_all 0.0472
_refine_ls_R_factor_gt 0.0450
_refine_ls_shift/su_max 0.003
_refine_ls_shift/su_mean 0.000
_refine_ls_structure_factor_coef Fsqd
_refine_ls_weighting_details 'calc w=1/[\s^2^(Fo^2^)+(0.0609P)^2^+5.0568P] where P=(Fo^2^+2Fc^2^)/3'
_refine_ls_weighting_scheme calc
_refine_ls_wR_factor_gt 0.1135
_refine_ls_wR_factor_ref 0.1149
_reflns_number_gt 8885
_reflns_number_total 9330
_reflns_threshold_expression >2sigma(I)
_cod_data_source_file ic302511e_si_002_08.cif
_cod_data_source_block 3a_CuOTf2
_cod_database_code 4334011

loop_
_symmetry_equiv_pos_as_xyz
'x, y, z'
'-x+1/2, -y, z+1/2'
'-x, y+1/2, -z+1/2'
'x+1/2, -y+1/2, -z'

loop_
_atom_site_label
_atom_site_type_symbol
_atom_site_fract_x
_atom_site_fract_y
_atom_site_fract_z
_atom_site_U_iso_or_equiv
_atom_site_adp_type
_atom_site_occupancy
_atom_site_symmetry_multiplicity
_atom_site_calc_flag
_atom_site_refinement_flags
Cu1 Cu 0.20712(3) 0.70833(2) 0.777341(10) 0.01093(8) Uani 1 1 d .
S1 S -0.06156(8) 0.58975(6) 0.82871(2) 0.01657(14) Uani 1 1 d .
S2 S 0.73155(7) 0.75012(6) 0.70712(2) 0.01551(14) Uani 1 1 d .
O7 O 0.6071(2) 0.78883(19) 0.72979(8) 0.0254(5) Uani 1 1 d .
F6 F 0.6955(3) 0.89450(15) 0.64963(7) 0.0393(6) Uani 1 1 d .
F3 F 0.1301(2) 0.55658(18) 0.89047(7) 0.0307(5) Uani 1 1 d .
F2 F -0.0488(3) 0.64737(16) 0.91133(6) 0.0308(5) Uani 1 1 d .
F4 F 0.5812(3) 0.7582(2) 0.63473(8) 0.0532(8) Uani 1 1 d .
O1 O 0.5521(3) 1.04249(17) 0.99043(7) 0.0230(5) Uani 1 1 d .
O2 O 0.1514(3) 0.34863(18) 0.54801(7) 0.0222(5) Uani 1 1 d .
N3 N 0.2120(3) 0.6362(2) 0.71772(9) 0.0263(6) Uani 1 1 d .
O6 O 0.8642(3) 0.7954(3) 0.72009(9) 0.0403(7) Uani 1 1 d .
F1 F -0.0771(3) 0.48816(17) 0.90221(7) 0.0335(5) Uani 1 1 d .
C27 C 0.1927(4) 0.3597(2) 0.62404(11) 0.0243(7) Uani 1 1 d .
H27 H 0.2398 0.2964 0.6225 0.029 Uiso 1 1 calc R
O8 O 0.7327(4) 0.64303(19) 0.70180(9) 0.0381(7) Uani 1 1 d .
N1 N 0.3193(3) 0.7975(2) 0.82062(8) 0.0249(6) Uani 1 1 d .
N2 N 0.1669(3) 0.8329(2) 0.74320(9) 0.0206(5) Uani 1 1 d .
C15 C 0.3215(3) 0.9852(2) 0.89498(9) 0.0167(6) Uani 1 1 d .
H15 H 0.2661 1.0182 0.8731 0.020 Uiso 1 1 calc R
C4 C 0.1909(4) 0.7227(3) 0.68372(11) 0.0344(9) Uani 1 1 d .
H4A H 0.2470 0.7075 0.6569 0.041 Uiso 1 1 calc R
H4B H 0.0880 0.7266 0.6754 0.041 Uiso 1 1 calc R
O3 O 0.0151(2) 0.68185(16) 0.81717(7) 0.0174(4) Uani 1 1 d .
C33 C 0.0499(4) 0.4660(2) 0.44362(10) 0.0218(6) Uani 1 1 d .
H33 H 0.0902 0.5088 0.4219 0.026 Uiso 1 1 calc R
C10 C 0.3241(3) 0.8798(2) 0.89627(9) 0.0174(6) Uani 1 1 d .
O4 O -0.0048(3) 0.50107(18) 0.80786(8) 0.0262(5) Uani 1 1 d .
C12 C 0.4826(3) 0.8893(2) 0.95925(10) 0.0188(6) Uani 1 1 d .
H12 H 0.5381 0.8564 0.9812 0.023 Uiso 1 1 calc R
C29 C 0.0690(3) 0.3785(2) 0.51200(9) 0.0172(6) Uani 1 1 d .
C26 C 0.1334(3) 0.4025(2) 0.58648(10) 0.0170(6) Uani 1 1 d .
C21 C 0.6679(4) 1.1717(3) 0.94568(11) 0.0278(7) Uani 1 1 d .
H21 H 0.6759 1.1275 0.9213 0.033 Uiso 1 1 calc R
O5 O -0.2151(3) 0.5994(2) 0.82992(8) 0.0291(5) Uani 1 1 d .
N4 N 0.3206(4) 0.5917(2) 0.79868(10) 0.0335(8) Uani 1 1 d .
C17 C 0.5942(3) 1.2024(3) 1.02065(11) 0.0252(6) Uani 1 1 d .
H17 H 0.5505 1.1794 1.0470 0.030 Uiso 1 1 calc R
C24 C 0.0502(3) 0.5426(2) 0.62868(10) 0.0190(6) Uani 1 1 d .
H24 H 0.0002 0.6049 0.6301 0.023 Uiso 1 1 calc R
C3 C 0.2370(4) 0.8201(3) 0.70146(12) 0.0340(9) Uani 1 1 d .
H3A H 0.3429 0.8213 0.7052 0.041 Uiso 1 1 calc R
H3B H 0.2095 0.8751 0.6812 0.041 Uiso 1 1 calc R
F5 F 0.8090(4) 0.7669(2) 0.62501(8) 0.0623(9) Uani 1 1 d .
C35 C -0.0126(3) 0.5696(2) 0.88623(10) 0.0197(6) Uani 1 1 d .
C18 C 0.6510(4) 1.2991(3) 1.01791(13) 0.0298(7) Uani 1 1 d .
H18 H 0.6464 1.3426 1.0427 0.036 Uiso 1 1 calc R
C34 C 0.1309(3) 0.4398(2) 0.48041(10) 0.0206(6) Uani 1 1 d .
H34 H 0.2268 0.4634 0.4838 0.025 Uiso 1 1 calc R
C9 C 0.2410(3) 0.8186(2) 0.86308(10) 0.0191(6) Uani 1 1 d .
H9A H 0.2146 0.7536 0.8767 0.023 Uiso 1 1 calc R
H9B H 0.1505 0.8546 0.8561 0.023 Uiso 1 1 calc R
C30 C -0.0700(4) 0.3434(2) 0.50785(10) 0.0204(6) Uani 1 1 d .
H30 H -0.1108 0.3023 0.5302 0.025 Uiso 1 1 calc R
C16 C 0.6026(3) 1.1405(2) 0.98424(10) 0.0183(6) Uani 1 1 d .
C28 C 0.1824(4) 0.4106(2) 0.66395(10) 0.0248(7) Uani 1 1 d .
H28 H 0.2244 0.3822 0.6896 0.030 Uiso 1 1 calc R
C11 C 0.4053(3) 0.8332(2) 0.92901(10) 0.0186(6) Uani 1 1 d .
H11 H 0.4076 0.7618 0.9306 0.022 Uiso 1 1 calc R
C36 C 0.7037(4) 0.7951(2) 0.65134(10) 0.0270(7) Uani 1 1 d .
C25 C 0.0605(4) 0.4934(2) 0.58851(10) 0.0194(6) Uani 1 1 d .
H25 H 0.0183 0.5216 0.5629 0.023 Uiso 1 1 calc R
C22 C 0.0981(3) 0.5586(2) 0.71005(9) 0.0176(6) Uani 1 1 d .
H22A H 0.0028 0.5919 0.7113 0.021 Uiso 1 1 calc R
H22B H 0.1019 0.5089 0.7342 0.021 Uiso 1 1 calc R
C8 C 0.4532(4) 0.7328(5) 0.82776(12) 0.0515(15) Uani 1 1 d .
H8A H 0.5178 0.7392 0.8020 0.062 Uiso 1 1 calc R
H8B H 0.5059 0.7572 0.8540 0.062 Uiso 1 1 calc R
C14 C 0.3985(3) 1.0421(2) 0.92520(10) 0.0186(6) Uani 1 1 d .
H14 H 0.3964 1.1135 0.9239 0.022 Uiso 1 1 calc R
C20 C 0.7216(5) 1.2695(3) 0.94349(12) 0.0353(9) Uani 1 1 d .
H20 H 0.7637 1.2931 0.9170 0.042 Uiso 1 1 calc R
C32 C -0.0894(4) 0.4300(3) 0.43855(10) 0.0229(6) Uani 1 1 d .
H32 H -0.1435 0.4473 0.4131 0.028 Uiso 1 1 calc R
C2 C 0.2231(4) 0.9209(3) 0.77102(12) 0.0313(7) Uani 1 1 d .
H2A H 0.2467 0.9787 0.7518 0.038 Uiso 1 1 calc R
H2B H 0.1483 0.9426 0.7922 0.038 Uiso 1 1 calc R
C23 C 0.1108(3) 0.5034(2) 0.66684(9) 0.0175(6) Uani 1 1 d .
C13 C 0.4790(3) 0.9932(2) 0.95746(9) 0.0179(6) Uani 1 1 d .
C1 C 0.3536(5) 0.8878(3) 0.79501(12) 0.0341(9) Uani 1 1 d .
H1A H 0.4318 0.8728 0.7739 0.041 Uiso 1 1 calc R
H1B H 0.3869 0.9421 0.8149 0.041 Uiso 1 1 calc R
C19 C 0.7140(4) 1.3322(3) 0.97952(13) 0.0332(8) Uani 1 1 d .
H19 H 0.7523 1.3984 0.9779 0.040 Uiso 1 1 calc R
C6 C 0.3940(5) 0.5459(3) 0.75928(14) 0.0438(11) Uani 1 1 d .
H6A H 0.3617 0.4753 0.7559 0.053 Uiso 1 1 calc R
H6B H 0.4993 0.5452 0.7643 0.053 Uiso 1 1 calc R
C5 C 0.3614(4) 0.6039(3) 0.71672(12) 0.0296(7) Uani 1 1 d .
H5A H 0.4255 0.6631 0.7144 0.036 Uiso 1 1 calc R
H5B H 0.3782 0.5601 0.6909 0.036 Uiso 1 1 calc R
C31 C -0.1501(4) 0.3685(3) 0.47081(11) 0.0238(7) Uani 1 1 d .
H31 H -0.2455 0.3439 0.4675 0.029 Uiso 1 1 calc R
C7 C 0.4133(4) 0.6241(3) 0.83410(12) 0.0358(9) Uani 1 1 d .
H7A H 0.5014 0.5823 0.8346 0.043 Uiso 1 1 calc R
H7B H 0.3630 0.6156 0.8626 0.043 Uiso 1 1 calc R
H1 H 0.082(5) 0.852(3) 0.7389(13) 0.022(10) Uiso 1 1 d .
H4 H 0.259(9) 0.523(6) 0.809(2) 0.10(2) Uiso 1 1 d .

loop_
_atom_site_aniso_label
_atom_site_aniso_U_11
_atom_site_aniso_U_22
_atom_site_aniso_U_33
_atom_site_aniso_U_23
_atom_site_aniso_U_13
_atom_site_aniso_U_12
Cu1 0.01109(14) 0.00934(14) 0.01237(14) -0.00114(12) 0.00042(12) -0.00025(12)
S1 0.0159(3) 0.0185(3) 0.0154(3) -0.0021(3) 0.0021(3) -0.0051(3)
S2 0.0131(3) 0.0167(3) 0.0168(3) 0.0015(3) 0.0003(2) 0.0014(3)
O7 0.0198(10) 0.0279(11) 0.0286(12) 0.0001(10) 0.0072(9) 0.0026(9)
F6 0.0718(17) 0.0175(9) 0.0287(10) 0.0062(8) -0.0077(11) 0.0012(11)
F3 0.0221(10) 0.0436(13) 0.0263(10) 0.0050(9) -0.0025(8) 0.0057(9)
F2 0.0423(12) 0.0325(11) 0.0176(9) -0.0058(8) 0.0069(9) 0.0041(10)
F4 0.079(2) 0.0387(14) 0.0416(13) -0.0054(11) -0.0380(14) -0.0072(14)
O1 0.0326(12) 0.0173(11) 0.0192(10) -0.0011(8) -0.0118(9) -0.0057(10)
O2 0.0274(11) 0.0234(11) 0.0160(10) -0.0053(9) -0.0044(9) 0.0063(9)
N3 0.0158(11) 0.0345(15) 0.0288(14) -0.0192(12) 0.0062(12) -0.0077(11)
O6 0.0195(11) 0.0623(19) 0.0392(14) 0.0132(16) -0.0070(11) -0.0156(12)
F1 0.0415(13) 0.0298(11) 0.0291(10) 0.0120(9) 0.0080(10) -0.0072(10)
C27 0.0343(17) 0.0156(14) 0.0229(15) -0.0030(11) -0.0105(14) 0.0052(13)
O8 0.064(2) 0.0194(12) 0.0311(13) 0.0023(10) -0.0006(13) 0.0136(13)
N1 0.0313(14) 0.0301(14) 0.0132(11) 0.0021(11) -0.0014(10) -0.0182(12)
N2 0.0142(12) 0.0226(13) 0.0248(13) 0.0106(11) -0.0038(10) -0.0007(10)
C15 0.0176(14) 0.0178(14) 0.0149(12) -0.0011(11) -0.0028(10) -0.0001(10)
C4 0.0256(16) 0.056(3) 0.0216(15) 0.0078(16) -0.0018(13) 0.0051(17)
O3 0.0163(9) 0.0160(10) 0.0199(10) 0.0005(8) 0.0031(8) -0.0028(8)
C33 0.0279(16) 0.0200(15) 0.0175(13) 0.0013(11) 0.0042(12) 0.0019(13)
C10 0.0201(14) 0.0177(14) 0.0144(12) 0.0002(11) -0.0034(10) -0.0054(11)
O4 0.0354(13) 0.0194(11) 0.0236(11) -0.0065(9) 0.0081(10) -0.0059(10)
C12 0.0230(15) 0.0168(14) 0.0166(13) 0.0011(11) -0.0052(11) -0.0017(11)
C29 0.0235(14) 0.0166(13) 0.0116(12) -0.0062(10) -0.0008(11) 0.0034(11)
C26 0.0190(14) 0.0158(14) 0.0163(13) -0.0029(11) -0.0018(11) -0.0028(11)
C21 0.0291(17) 0.0315(18) 0.0228(15) -0.0055(14) -0.0031(13) -0.0079(14)
O5 0.0155(10) 0.0394(14) 0.0324(12) 0.0018(11) 0.0011(10) -0.0052(10)
N4 0.0387(18) 0.0293(16) 0.0324(15) 0.0162(13) 0.0181(13) 0.0172(14)
C17 0.0235(14) 0.0259(16) 0.0263(15) -0.0080(14) 0.0014(12) -0.0030(14)
C24 0.0216(14) 0.0174(14) 0.0181(13) -0.0043(11) -0.0004(11) 0.0044(12)
C3 0.037(2) 0.039(2) 0.0257(16) 0.0138(15) 0.0104(14) 0.0190(16)
F5 0.095(2) 0.0611(18) 0.0311(12) 0.0101(12) 0.0351(14) 0.0288(17)
C35 0.0225(14) 0.0183(14) 0.0182(13) 0.0004(11) 0.0041(11) -0.0020(12)
C18 0.0285(16) 0.0223(16) 0.0387(18) -0.0134(16) -0.0047(14) 0.0028(14)
C34 0.0192(14) 0.0220(15) 0.0207(14) -0.0060(12) 0.0023(12) -0.0030(12)
C9 0.0217(14) 0.0186(14) 0.0171(13) 0.0003(11) -0.0025(11) -0.0071(11)
C30 0.0234(15) 0.0191(14) 0.0188(13) -0.0037(11) 0.0054(12) -0.0001(12)
C16 0.0193(13) 0.0149(13) 0.0207(14) -0.0020(11) -0.0084(11) -0.0008(11)
C28 0.0416(19) 0.0151(14) 0.0175(14) -0.0016(11) -0.0096(13) -0.0007(13)
C11 0.0272(15) 0.0124(12) 0.0161(13) 0.0005(10) -0.0013(12) -0.0019(11)
C36 0.0463(19) 0.0186(14) 0.0161(13) -0.0016(12) -0.0014(14) 0.0055(16)
C25 0.0228(15) 0.0202(15) 0.0154(13) -0.0009(11) -0.0044(11) 0.0021(12)
C22 0.0195(13) 0.0169(13) 0.0163(12) -0.0005(11) 0.0018(10) -0.0077(11)
C8 0.0093(13) 0.127(5) 0.0184(15) -0.029(2) -0.0002(12) -0.006(2)
C14 0.0217(14) 0.0133(13) 0.0209(14) 0.0000(11) -0.0040(11) 0.0012(11)
C20 0.040(2) 0.042(2) 0.0243(16) 0.0041(14) -0.0074(15) -0.0153(17)
C32 0.0263(16) 0.0262(16) 0.0163(13) -0.0042(12) -0.0066(12) 0.0076(13)
C2 0.0365(19) 0.0223(15) 0.0350(18) -0.0006(14) -0.0022(16) -0.0024(14)
C23 0.0190(13) 0.0179(14) 0.0155(13) -0.0014(11) -0.0012(11) -0.0058(11)
C13 0.0191(14) 0.0195(15) 0.0150(13) -0.0035(11) -0.0035(11) -0.0013(11)
C1 0.049(2) 0.0315(19) 0.0213(15) 0.0021(14) 0.0013(15) -0.0201(17)
C19 0.0339(19) 0.0192(15) 0.046(2) -0.0003(15) -0.0177(18) -0.0058(15)
C6 0.054(2) 0.0288(19) 0.049(2) 0.0179(17) 0.034(2) 0.0272(18)
C5 0.0258(16) 0.0303(17) 0.0328(19) -0.0063(15) -0.0011(14) -0.0004(13)
C31 0.0189(14) 0.0275(17) 0.0251(15) -0.0074(13) -0.0015(12) -0.0002(13)
C7 0.0286(18) 0.054(2) 0.0253(17) 0.0067(17) 0.0008(15) 0.0112(17)

loop_
_atom_type_symbol
_atom_type_description
_atom_type_scat_dispersion_real
_atom_type_scat_dispersion_imag
_atom_type_scat_source
C C 0.0033 0.0016 'International Tables Vol C Tables 4.2.6.8 and 6.1.1.4'
H H 0.0000 0.0000 'International Tables Vol C Tables 4.2.6.8 and 6.1.1.4'
N N 0.0061 0.0033 'International Tables Vol C Tables 4.2.6.8 and 6.1.1.4'
O O 0.0106 0.0060 'International Tables Vol C Tables 4.2.6.8 and 6.1.1.4'
F F 0.0171 0.0103 'International Tables Vol C Tables 4.2.6.8 and 6.1.1.4'
S S 0.1246 0.1234 'International Tables Vol C Tables 4.2.6.8 and 6.1.1.4'
Cu Cu 0.3201 1.2651 'International Tables Vol C Tables 4.2.6.8 and 6.1.1.4'

loop_
_geom_angle_atom_site_label_1
_geom_angle_atom_site_label_2
_geom_angle_atom_site_label_3
_geom_angle
N4 Cu1 N2 157.04(12)
N4 Cu1 N3 84.97(14)
N2 Cu1 N3 86.07(13)
N4 Cu1 N1 88.38(14)
N2 Cu1 N1 87.13(12)
N3 Cu1 N1 145.53(11)
N4 Cu1 O3 97.26(11)
N2 Cu1 O3 105.68(10)
N3 Cu1 O3 115.65(10)
N1 Cu1 O3 98.72(9)
O5 S1 O4 116.70(16)
O5 S1 O3 114.66(15)
O4 S1 O3 113.74(13)
O5 S1 C35 103.67(15)
O4 S1 C35 102.18(15)
O3 S1 C35 103.39(14)
O6 S2 O8 116.3(2)
O6 S2 O7 114.17(17)
O8 S2 O7 114.52(18)
O6 S2 C36 104.05(18)
O8 S2 C36 102.85(16)
O7 S2 C36 102.43(16)
C13 O1 C16 120.7(2)
C26 O2 C29 116.8(2)
C5 N3 C22 118.0(3)
C5 N3 C4 108.9(3)
C22 N3 C4 108.4(3)
C5 N3 Cu1 100.2(2)
C22 N3 Cu1 116.37(19)
C4 N3 Cu1 103.8(2)
C26 C27 C28 119.4(3)
C26 C27 H27 120.3
C28 C27 H27 120.3
C1 N1 C9 114.1(3)
C1 N1 C8 111.0(3)
C9 N1 C8 112.1(2)
C1 N1 Cu1 104.0(2)
C9 N1 Cu1 114.27(18)
C8 N1 Cu1 100.4(2)
C3 N2 C2 115.0(3)
C3 N2 Cu1 106.2(2)
C2 N2 Cu1 106.4(2)
C3 N2 H1 109(3)
C2 N2 H1 100(3)
Cu1 N2 H1 121(3)
C14 C15 C10 121.1(3)
C14 C15 H15 119.4
C10 C15 H15 119.4
C3 C4 N3 111.7(3)
C3 C4 H4A 109.3
N3 C4 H4A 109.3
C3 C4 H4B 109.3
N3 C4 H4B 109.3
H4A C4 H4B 107.9
S1 O3 Cu1 131.84(13)
C32 C33 C34 120.4(3)
C32 C33 H33 119.8
C34 C33 H33 119.8
C11 C10 C15 118.3(3)
C11 C10 C9 121.0(3)
C15 C10 C9 120.8(3)
C13 C12 C11 119.9(3)
C13 C12 H12 120.0
C11 C12 H12 120.0
C30 C29 C34 121.6(3)
C30 C29 O2 119.3(3)
C34 C29 O2 119.0(3)
O2 C26 C25 123.2(3)
O2 C26 C27 115.9(3)
C25 C26 C27 120.9(3)
C16 C21 C20 118.5(3)
C16 C21 H21 120.8
C20 C21 H21 120.8
C7 N4 C6 116.4(3)
C7 N4 Cu1 109.1(3)
C6 N4 Cu1 107.2(2)
C7 N4 H4 110(4)
C6 N4 H4 97(4)
Cu1 N4 H4 117(4)
C16 C17 C18 118.7(3)
C16 C17 H17 120.6
C18 C17 H17 120.6
C25 C24 C23 122.0(3)
C25 C24 H24 119.0
C23 C24 H24 119.0
N2 C3 C4 107.2(3)
N2 C3 H3A 110.3
C4 C3 H3A 110.3
N2 C3 H3B 110.3
C4 C3 H3B 110.3
H3A C3 H3B 108.5
F2 C35 F1 108.0(3)
F2 C35 F3 107.2(3)
F1 C35 F3 107.7(3)
F2 C35 S1 111.9(2)
F1 C35 S1 110.9(2)
F3 C35 S1 110.9(2)
C19 C18 C17 120.4(3)
C19 C18 H18 119.8
C17 C18 H18 119.8
C29 C34 C33 118.7(3)
C29 C34 H34 120.6
C33 C34 H34 120.6
N1 C9 C10 115.2(2)
N1 C9 H9A 108.5
C10 C9 H9A 108.5
N1 C9 H9B 108.5
C10 C9 H9B 108.5
H9A C9 H9B 107.5
C29 C30 C31 119.6(3)
C29 C30 H30 120.2
C31 C30 H30 120.2
C17 C16 C21 121.7(3)
C17 C16 O1 115.4(3)
C21 C16 O1 122.7(3)
C27 C28 C23 120.9(3)
C27 C28 H28 119.5
C23 C28 H28 119.5
C12 C11 C10 121.0(3)
C12 C11 H11 119.5
C10 C11 H11 119.5
F5 C36 F6 107.6(3)
F5 C36 F4 107.3(3)
F6 C36 F4 107.6(3)
F5 C36 S2 111.6(3)
F6 C36 S2 111.9(2)
F4 C36 S2 110.7(3)
C26 C25 C24 118.9(3)
C26 C25 H25 120.6
C24 C25 H25 120.6
N3 C22 C23 114.6(2)
N3 C22 H22A 108.6
C23 C22 H22A 108.6
N3 C22 H22B 108.6
C23 C22 H22B 108.6
H22A C22 H22B 107.6
C7 C8 N1 111.0(3)
C7 C8 H8A 109.4
N1 C8 H8A 109.4
C7 C8 H8B 109.4
N1 C8 H8B 109.4
H8A C8 H8B 108.0
C15 C14 C13 119.2(3)
C15 C14 H14 120.4
C13 C14 H14 120.4
C19 C20 C21 120.5(3)
C19 C20 H20 119.8
C21 C20 H20 119.8
C33 C32 C31 120.0(3)
C33 C32 H32 120.0
C31 C32 H32 120.0
C1 C2 N2 108.9(3)
C1 C2 H2A 109.9
N2 C2 H2A 109.9
C1 C2 H2B 109.9
N2 C2 H2B 109.9
H2A C2 H2B 108.3
C24 C23 C28 117.9(3)
C24 C23 C22 120.9(3)
C28 C23 C22 121.2(3)
O1 C13 C12 115.8(3)
O1 C13 C14 123.7(3)
C12 C13 C14 120.4(3)
N1 C1 C2 109.1(3)
N1 C1 H1A 109.9
C2 C1 H1A 109.9
N1 C1 H1B 109.9
C2 C1 H1B 109.9
H1A C1 H1B 108.3
C18 C19 C20 120.1(3)
C18 C19 H19 119.9
C20 C19 H19 119.9
N4 C6 C5 112.2(3)
N4 C6 H6A 109.2
C5 C6 H6A 109.2
N4 C6 H6B 109.2
C5 C6 H6B 109.2
H6A C6 H6B 107.9
N3 C5 C6 108.6(3)
N3 C5 H5A 110.0
C6 C5 H5A 110.0
N3 C5 H5B 110.0
C6 C5 H5B 110.0
H5A C5 H5B 108.4
C30 C31 C32 119.6(3)
C30 C31 H31 120.2
C32 C31 H31 120.2
N4 C7 C8 109.7(3)
N4 C7 H7A 109.7
C8 C7 H7A 109.7
N4 C7 H7B 109.7
C8 C7 H7B 109.7
H7A C7 H7B 108.2

loop_
_geom_bond_atom_site_label_1
_geom_bond_atom_site_label_2
_geom_bond_distance
Cu1 N4 1.984(3)
Cu1 N2 1.989(3)
Cu1 N3 2.052(3)
Cu1 N1 2.055(3)
Cu1 O3 2.185(2)
S1 O5 1.432(2)
S1 O4 1.439(2)
S1 O3 1.459(2)
S1 C35 1.828(3)
S2 O6 1.427(3)
S2 O8 1.433(3)
S2 O7 1.441(2)
S2 C36 1.818(3)
F6 C36 1.325(4)
F3 C35 1.343(4)
F2 C35 1.328(4)
F4 C36 1.338(5)
O1 C13 1.378(4)
O1 C16 1.397(4)
O2 C26 1.382(4)
O2 C29 1.394(4)
N3 C5 1.453(4)
N3 C22 1.496(4)
N3 C4 1.559(5)
F1 C35 1.330(4)
C27 C26 1.390(4)
C27 C28 1.393(4)
C27 H27 0.9500
N1 C1 1.466(4)
N1 C9 1.509(4)
N1 C8 1.528(5)
N2 C3 1.437(4)
N2 C2 1.536(5)
N2 H1 0.84(4)
C15 C14 1.389(4)
C15 C10 1.401(4)
C15 H15 0.9500
C4 C3 1.467(6)
C4 H4A 0.9900
C4 H4B 0.9900
C33 C32 1.388(5)
C33 C34 1.393(5)
C33 H33 0.9500
C10 C11 1.395(4)
C10 C9 1.509(4)
C12 C13 1.382(4)
C12 C11 1.385(4)
C12 H12 0.9500
C29 C30 1.379(5)
C29 C34 1.384(4)
C26 C25 1.387(4)
C21 C16 1.384(5)
C21 C20 1.394(5)
C21 H21 0.9500
N4 C7 1.445(5)
N4 C6 1.507(5)
N4 H4 1.13(8)
C17 C16 1.382(4)
C17 C18 1.392(5)
C17 H17 0.9500
C24 C25 1.389(4)
C24 C23 1.391(4)
C24 H24 0.9500
C3 H3A 0.9900
C3 H3B 0.9900
F5 C36 1.319(4)
C18 C19 1.379(6)
C18 H18 0.9500
C34 H34 0.9500
C9 H9A 0.9900
C9 H9B 0.9900
C30 C31 1.391(5)
C30 H30 0.9500
C28 C23 1.405(4)
C28 H28 0.9500
C11 H11 0.9500
C25 H25 0.9500
C22 C23 1.510(4)
C22 H22A 0.9900
C22 H22B 0.9900
C8 C7 1.505(7)
C8 H8A 0.9900
C8 H8B 0.9900
C14 C13 1.394(4)
C14 H14 0.9500
C20 C19 1.379(5)
C20 H20 0.9500
C32 C31 1.397(5)
C32 H32 0.9500
C2 C1 1.482(6)
C2 H2A 0.9900
C2 H2B 0.9900
C1 H1A 0.9900
C1 H1B 0.9900
C19 H19 0.9500
C6 C5 1.538(6)
C6 H6A 0.9900
C6 H6B 0.9900
C5 H5A 0.9900
C5 H5B 0.9900
C31 H31 0.9500
C7 H7A 0.9900
C7 H7B 0.9900
